data_1530313
loop_
_publ_author_name
'Louer, M.'
'Louer, D.'

_publ_section_title
;
 Syntheses et structures cristallines de Cs3 M I4 N O3 (M= Zn, Co, Cd): Un
 exemple de substitution selective
;
_journal_name_full 'Journal of Solid State Chemistry'
_journal_page_first 272
_journal_page_last 279
_journal_volume 65
_journal_year 1986
_chemical_formula_sum 'Co Cs3 I4 N O3'
_chemical_name_systematic 'Cs3 Co I4 (N O3)'
_space_group_IT_number 62
_symmetry_space_group_name_Hall '-P 2ac 2n'
_symmetry_space_group_name_H-M 'P n m a'
_cell_angle_alpha 90
_cell_angle_beta 90
_cell_angle_gamma 90
_cell_formula_units_Z 4
_cell_length_a 10.078
_cell_length_b 11.621
_cell_length_c 14.262
_cell_volume 1670.315
_citation_journal_id_ASTM JSSCBI
_cod_data_source_file Louer_JSSCBI_1986_1307.cif
_cod_data_source_block Co1Cs3I4N1O3
_cod_original_formula_sum 'Co1 Cs3 I4 N1 O3'
_cod_database_code 1530313

loop_
_symmetry_equiv_pos_as_xyz
x,y,z
-x+1/2,-y,z+1/2
x+1/2,-y+1/2,-z+1/2
-x,y+1/2,-z
-x,-y,-z
x-1/2,y,-z-1/2
-x-1/2,y-1/2,z-1/2
x,-y-1/2,z

loop_
_atom_site_label
_atom_site_type_symbol
_atom_site_fract_x
_atom_site_fract_y
_atom_site_fract_z
_atom_site_occupancy
_atom_site_U_iso_or_equiv
I1 I-1 0.3005 0.0612 0.0569 1 0.0
Cs2 Cs+1 -0.0982 -0.0116 0.1805 1 0.0
I2 I-1 -0.041 0.25 -0.0017 1 0.0
N1 N+5 0.675 0.75 0.2317 1 0.0
Co1 Co+2 0.1762 0.25 0.0985 1 0.0
O1 O-2 0.784 0.75 0.25 1 0.0
I3 I-1 0.1267 0.25 0.2271 1 0.0
Cs1 Cs+1 0.5777 0.25 0.949 1 0.0
O2 O-2 0.62 0.66 0.213 1 0.0
